data_7025466
loop_
_publ_author_name
'Bokach, Nadezhda A.'
'Konovalova, Nina P.'
'Wang, Yu'
'Moskalenko, Yulia E.'
'Gribanov, Alexander V.'
'Kukushkin, Vadim Yu'

_publ_section_title
;
 One-end nucleophilic addition of di- and triamines to Pt(IV)-coordinated
 nitriles as an entry to (amidine)Pt(IV) complexes bearing pendant
 NH&#x2082;-groups.
;
_journal_issue 19
_journal_name_full 'Dalton transactions (Cambridge, England : 2003)'
_journal_page_first 4619
_journal_page_last 4623
_journal_paper_doi 10.1039/c001103g
_journal_volume 39
_journal_year 2010
_chemical_formula_sum 'C26 H44 Cl4 N12 O16 Pt'
_chemical_formula_weight 1117.62
_chemical_name_systematic
;
?
;
_space_group_IT_number 2
_symmetry_cell_setting triclinic
_symmetry_space_group_name_Hall '-P 1'
_symmetry_space_group_name_H-M 'P -1'
_atom_sites_solution_hydrogens geom
_atom_sites_solution_primary direct
_atom_sites_solution_secondary difmap
_audit_creation_method SHELXL-97
_cell_angle_alpha 61.7230(10)
_cell_angle_beta 80.4640(10)
_cell_angle_gamma 78.1800(10)
_cell_formula_units_Z 1
_cell_length_a 8.9708(6)
_cell_length_b 11.5590(7)
_cell_length_c 11.5958(7)
_cell_measurement_reflns_used 5552
_cell_measurement_temperature 150(2)
_cell_measurement_theta_max 27.41
_cell_measurement_theta_min 2.33
_cell_volume 1033.18(11)
_computing_cell_refinement 'Bruker SMART'
_computing_data_collection 'Bruker SMART'
_computing_data_reduction 'Bruker SAINT'
_computing_molecular_graphics 'Bruker SHELXTL'
_computing_publication_material 'Bruker SHELXTL'
_computing_structure_refinement 'SHELXL-97 (Sheldrick, 1997)'
_computing_structure_solution 'SHELXS-97 (Sheldrick, 1990)'
_diffrn_ambient_temperature 150(2)
_diffrn_measured_fraction_theta_full 0.998
_diffrn_measured_fraction_theta_max 0.998
_diffrn_measurement_device_type 'CCD area detector'
_diffrn_measurement_method 'phi and omega scans'
_diffrn_radiation_monochromator graphite
_diffrn_radiation_source 'fine-focus sealed tube'
_diffrn_radiation_type MoK\a
_diffrn_radiation_wavelength 0.71073
_diffrn_reflns_av_R_equivalents 0.0328
_diffrn_reflns_av_sigmaI/netI 0.0390
_diffrn_reflns_limit_h_max 11
_diffrn_reflns_limit_h_min -11
_diffrn_reflns_limit_k_max 15
_diffrn_reflns_limit_k_min -15
_diffrn_reflns_limit_l_max 15
_diffrn_reflns_limit_l_min -15
_diffrn_reflns_number 13422
_diffrn_reflns_theta_full 27.50
_diffrn_reflns_theta_max 27.50
_diffrn_reflns_theta_min 2.00
_exptl_absorpt_coefficient_mu 3.735
_exptl_absorpt_correction_T_max 0.7543
_exptl_absorpt_correction_T_min 0.6042
_exptl_absorpt_correction_type multi-scan
_exptl_crystal_colour orange-yello
_exptl_crystal_density_diffrn 1.796
_exptl_crystal_density_meas ?
_exptl_crystal_density_method 'not measured'
_exptl_crystal_description block
_exptl_crystal_F_000 558
_exptl_crystal_size_max 0.15
_exptl_crystal_size_mid 0.10
_exptl_crystal_size_min 0.08
_refine_diff_density_max 1.289
_refine_diff_density_min -1.082
_refine_diff_density_rms 0.113
_refine_ls_extinction_method none
_refine_ls_goodness_of_fit_ref 1.055
_refine_ls_hydrogen_treatment constr
_refine_ls_matrix_type full
_refine_ls_number_parameters 272
_refine_ls_number_reflns 4733
_refine_ls_number_restraints 0
_refine_ls_restrained_S_all 1.055
_refine_ls_R_factor_all 0.0266
_refine_ls_R_factor_gt 0.0266
_refine_ls_shift/su_max 0.001
_refine_ls_shift/su_mean 0.000
_refine_ls_structure_factor_coef Fsqd
_refine_ls_weighting_details 'calc w=1/[\s^2^(Fo^2^)+(0.0358P)^2^+0.1434P] where P=(Fo^2^+2Fc^2^)/3'
_refine_ls_weighting_scheme calc
_refine_ls_wR_factor_gt 0.0640
_refine_ls_wR_factor_ref 0.0640
_reflns_number_gt 4733
_reflns_number_total 4739
_reflns_threshold_expression >2sigma(I)
_cod_data_source_file c001103g.txt
_cod_data_source_block ic12569
_cod_depositor_comments
;
The following automatic conversions were performed:

'_symmetry_cell_setting' value 'Triclinic' changed to 'triclinic'
according to /home/saulius/struct/CIF-dictionaries/cif_core.dic
dictionary named 'cif_core.dic' version 2.4.2 from 2011-04-26.

Automatic conversion script
Id: cif_fix_values 1891 2012-01-12 08:04:46Z andrius 

The following automatic conversions were performed:

'_exptl_crystal_density_meas' value 'not_measured' was changed to '?'
- the value is perceived as not measured.

Automatic conversion script
Id: cif_fix_values 3008 2015-01-20 13:52:24Z robertas 
;
_cod_original_sg_symbol_H-M P-1
_cod_database_code 7025466

loop_
_symmetry_equiv_pos_as_xyz
'x, y, z'
'-x, -y, -z'

loop_
_atom_site_label
_atom_site_type_symbol
_atom_site_fract_x
_atom_site_fract_y
_atom_site_fract_z
_atom_site_U_iso_or_equiv
_atom_site_adp_type
_atom_site_occupancy
_atom_site_symmetry_multiplicity
_atom_site_calc_flag
_atom_site_refinement_flags
Pt Pt 0.0000 0.0000 0.0000 0.01638(6) Uani 1 2 d S
Cl1 Cl -0.04028(10) 0.12597(8) 0.11200(8) 0.02813(17) Uani 1 1 d .
Cl2 Cl -0.22123(9) -0.09049(8) 0.10521(8) 0.02975(17) Uani 1 1 d .
N1 N 0.1120(3) -0.1607(3) 0.1451(2) 0.0213(5) Uani 1 1 d .
H1 H 0.0823 -0.2357 0.1627 0.026 Uiso 1 1 calc R
N2 N 0.2774(3) -0.0753(3) 0.2057(3) 0.0258(6) Uani 1 1 d .
H2 H 0.2442 0.0031 0.1431 0.031 Uiso 1 1 calc R
N3 N 0.2042(3) -0.0553(3) 0.4564(3) 0.0268(6) Uani 1 1 d .
H3A H 0.1283 -0.0607 0.4166 0.040 Uiso 1 1 calc R
H3B H 0.1668 -0.0026 0.4962 0.040 Uiso 1 1 calc R
H3C H 0.2403 -0.1380 0.5176 0.040 Uiso 1 1 calc R
C1 C 0.2186(4) -0.1771(3) 0.2182(3) 0.0223(6) Uani 1 1 d .
C2 C 0.2760(4) -0.3162(3) 0.3164(3) 0.0282(7) Uani 1 1 d .
H2A H 0.2042 -0.3764 0.3285 0.034 Uiso 1 1 calc R
H2B H 0.2796 -0.3182 0.4022 0.034 Uiso 1 1 calc R
C3 C 0.4351(5) -0.3655(4) 0.2714(5) 0.0440(10) Uani 1 1 d .
H3D H 0.4324 -0.3612 0.1853 0.066 Uiso 1 1 calc R
H3E H 0.4671 -0.4575 0.3352 0.066 Uiso 1 1 calc R
H3F H 0.5077 -0.3095 0.2649 0.066 Uiso 1 1 calc R
C4 C 0.3915(4) -0.0787(3) 0.2842(3) 0.0253(7) Uani 1 1 d .
H4A H 0.4824 -0.0436 0.2260 0.030 Uiso 1 1 calc R
H4B H 0.4238 -0.1718 0.3482 0.030 Uiso 1 1 calc R
C5 C 0.3297(4) 0.0021(3) 0.3569(3) 0.0255(7) Uani 1 1 d .
H5A H 0.4131 0.0060 0.4007 0.031 Uiso 1 1 calc R
H5B H 0.2916 0.0940 0.2934 0.031 Uiso 1 1 calc R
O1 O 0.2747(3) -0.3136(2) 0.6204(2) 0.0341(6) Uani 1 1 d .
O2 O 0.3738(3) -0.1409(2) 0.6750(3) 0.0363(6) Uani 1 1 d .
O3 O 0.4765(3) -0.2256(3) 0.8583(3) 0.0349(6) Uani 1 1 d .
O4 O 0.2964(3) -0.5881(3) 1.2283(3) 0.0392(6) Uani 1 1 d .
O5 O 0.1362(3) -0.6961(2) 1.2113(3) 0.0379(6) Uani 1 1 d .
O6 O 0.0017(3) -0.5809(2) 0.7768(3) 0.0384(6) Uani 1 1 d .
O7 O 0.1957(3) -0.5346(3) 0.6321(3) 0.0425(7) Uani 1 1 d .
N4 N 0.3958(3) -0.2312(3) 0.7851(3) 0.0258(6) Uani 1 1 d .
N6 N 0.1263(3) -0.5396(3) 0.7336(3) 0.0292(6) Uani 1 1 d .
N5 N 0.2221(3) -0.6108(3) 1.1628(3) 0.0298(6) Uani 1 1 d .
C6 C 0.2660(4) -0.3781(3) 0.7422(3) 0.0245(6) Uani 1 1 d .
C7 C 0.3228(4) -0.3491(3) 0.8327(3) 0.0241(6) Uani 1 1 d .
C8 C 0.3121(4) -0.4247(3) 0.9668(3) 0.0260(7) Uani 1 1 d .
H8 H 0.3560 -0.4019 1.0211 0.031 Uiso 1 1 calc R
C9 C 0.2372(4) -0.5337(3) 1.0216(3) 0.0246(6) Uani 1 1 d .
C10 C 0.1737(4) -0.5698(3) 0.9447(3) 0.0254(7) Uani 1 1 d .
H10 H 0.1189 -0.6434 0.9835 0.030 Uiso 1 1 calc R
C11 C 0.1918(4) -0.4969(3) 0.8115(3) 0.0246(6) Uani 1 1 d .
O8 O -0.0783(3) -0.0998(3) 0.4080(2) 0.0316(5) Uani 1 1 d .
H8A H -0.1049 -0.0561 0.3308 0.047 Uiso 1 1 calc R
C12 C -0.1169(5) -0.2405(5) 0.4666(5) 0.0576(13) Uani 1 1 d .
H12A H -0.0599 -0.2840 0.4133 0.069 Uiso 1 1 calc R
H12B H -0.0827 -0.2921 0.5566 0.069 Uiso 1 1 calc R
C13 C -0.2796(6) -0.2432(6) 0.4719(5) 0.0625(14) Uani 1 1 d .
H13A H -0.3141 -0.1927 0.3830 0.094 Uiso 1 1 calc R
H13B H -0.3363 -0.2035 0.5274 0.094 Uiso 1 1 calc R
H13C H -0.2979 -0.3354 0.5088 0.094 Uiso 1 1 calc R

loop_
_atom_site_aniso_label
_atom_site_aniso_U_11
_atom_site_aniso_U_22
_atom_site_aniso_U_33
_atom_site_aniso_U_23
_atom_site_aniso_U_13
_atom_site_aniso_U_12
Pt 0.01649(9) 0.01652(9) 0.01518(9) -0.00684(6) 0.00038(6) -0.00272(6)
Cl1 0.0368(4) 0.0245(4) 0.0251(4) -0.0143(3) -0.0028(3) -0.0006(3)
Cl2 0.0222(4) 0.0329(4) 0.0260(4) -0.0060(3) 0.0020(3) -0.0091(3)
N1 0.0222(13) 0.0189(12) 0.0210(13) -0.0069(10) -0.0031(10) -0.0040(10)
N2 0.0313(15) 0.0199(13) 0.0240(14) -0.0059(11) -0.0080(11) -0.0054(11)
N3 0.0248(14) 0.0280(14) 0.0301(15) -0.0145(12) -0.0010(11) -0.0066(11)
C1 0.0207(15) 0.0215(15) 0.0218(15) -0.0092(13) 0.0023(12) -0.0020(12)
C2 0.0288(17) 0.0208(15) 0.0324(18) -0.0079(14) -0.0095(14) -0.0032(13)
C3 0.039(2) 0.037(2) 0.065(3) -0.031(2) -0.020(2) 0.0096(17)
C4 0.0210(15) 0.0295(17) 0.0286(17) -0.0149(14) -0.0023(13) -0.0057(13)
C5 0.0243(16) 0.0228(15) 0.0287(17) -0.0100(13) -0.0015(13) -0.0071(13)
O1 0.0512(16) 0.0268(12) 0.0242(12) -0.0101(10) 0.0009(11) -0.0126(11)
O2 0.0408(15) 0.0274(13) 0.0355(14) -0.0041(11) -0.0089(11) -0.0161(11)
O3 0.0358(14) 0.0356(14) 0.0374(14) -0.0157(12) -0.0060(11) -0.0140(11)
O4 0.0432(16) 0.0413(15) 0.0305(14) -0.0123(12) -0.0080(12) -0.0071(12)
O5 0.0442(15) 0.0272(13) 0.0324(14) -0.0048(11) -0.0003(12) -0.0091(11)
O6 0.0374(15) 0.0287(13) 0.0521(17) -0.0170(12) -0.0093(12) -0.0097(11)
O7 0.0574(18) 0.0450(16) 0.0382(15) -0.0276(13) -0.0001(13) -0.0154(14)
N4 0.0217(13) 0.0232(13) 0.0329(15) -0.0127(12) -0.0011(11) -0.0057(11)
N6 0.0336(16) 0.0188(13) 0.0358(16) -0.0113(12) -0.0102(13) -0.0021(12)
N5 0.0299(15) 0.0240(14) 0.0285(15) -0.0081(12) -0.0023(12) 0.0004(12)
C6 0.0241(16) 0.0208(15) 0.0275(17) -0.0113(13) -0.0010(13) -0.0013(12)
C7 0.0200(15) 0.0201(15) 0.0314(17) -0.0108(13) -0.0001(13) -0.0051(12)
C8 0.0216(15) 0.0270(16) 0.0303(17) -0.0147(14) -0.0046(13) 0.0004(13)
C9 0.0234(16) 0.0211(15) 0.0235(16) -0.0068(13) -0.0012(12) -0.0004(12)
C10 0.0221(15) 0.0177(14) 0.0336(18) -0.0098(13) -0.0012(13) -0.0025(12)
C11 0.0234(16) 0.0215(15) 0.0307(17) -0.0131(13) -0.0023(13) -0.0037(12)
O8 0.0312(13) 0.0387(14) 0.0245(12) -0.0131(11) -0.0003(10) -0.0096(11)
C12 0.047(3) 0.083(4) 0.047(3) -0.036(3) -0.005(2) 0.001(2)
C13 0.064(3) 0.102(4) 0.034(2) -0.033(3) 0.010(2) -0.044(3)

loop_
_atom_type_symbol
_atom_type_description
_atom_type_scat_dispersion_real
_atom_type_scat_dispersion_imag
_atom_type_scat_source
C C 0.0033 0.0016 'International Tables Vol C Tables 4.2.6.8 and 6.1.1.4'
H H 0.0000 0.0000 'International Tables Vol C Tables 4.2.6.8 and 6.1.1.4'
N N 0.0061 0.0033 'International Tables Vol C Tables 4.2.6.8 and 6.1.1.4'
O O 0.0106 0.0060 'International Tables Vol C Tables 4.2.6.8 and 6.1.1.4'
Cl Cl 0.1484 0.1585 'International Tables Vol C Tables 4.2.6.8 and 6.1.1.4'
Pt Pt -1.7033 8.3905 'International Tables Vol C Tables 4.2.6.8 and 6.1.1.4'

loop_
_geom_angle_atom_site_label_1
_geom_angle_atom_site_label_2
_geom_angle_atom_site_label_3
_geom_angle
_geom_angle_site_symmetry_1
_geom_angle_site_symmetry_3
N1 Pt N1 180.0(3) . 2
N1 Pt Cl1 86.21(7) . 2
N1 Pt Cl1 93.79(7) 2 2
N1 Pt Cl1 93.79(7) . .
N1 Pt Cl1 86.21(7) 2 .
Cl1 Pt Cl1 180.00(5) 2 .
N1 Pt Cl2 86.55(7) . .
N1 Pt Cl2 93.45(7) 2 .
Cl1 Pt Cl2 89.59(3) 2 .
Cl1 Pt Cl2 90.41(3) . .
N1 Pt Cl2 93.45(7) . 2
N1 Pt Cl2 86.55(7) 2 2
Cl1 Pt Cl2 90.41(3) 2 2
Cl1 Pt Cl2 89.59(3) . 2
Cl2 Pt Cl2 180.00(7) . 2
C1 N1 Pt 134.1(2) . .
C1 N2 C4 127.2(3) . .
N1 C1 N2 121.5(3) . .
N1 C1 C2 118.3(3) . .
N2 C1 C2 120.2(3) . .
C1 C2 C3 111.4(3) . .
N2 C4 C5 111.6(3) . .
N3 C5 C4 111.5(3) . .
O2 N4 O3 122.3(3) . .
O2 N4 C7 119.0(3) . .
O3 N4 C7 118.6(3) . .
O7 N6 O6 123.7(3) . .
O7 N6 C11 119.4(3) . .
O6 N6 C11 116.8(3) . .
O4 N5 O5 123.5(3) . .
O4 N5 C9 118.0(3) . .
O5 N5 C9 118.4(3) . .
O1 C6 C7 126.8(3) . .
O1 C6 C11 122.2(3) . .
C7 C6 C11 111.0(3) . .
C8 C7 C6 124.6(3) . .
C8 C7 N4 115.0(3) . .
C6 C7 N4 120.4(3) . .
C9 C8 C7 119.3(3) . .
C8 C9 C10 121.5(3) . .
C8 C9 N5 119.2(3) . .
C10 C9 N5 119.3(3) . .
C11 C10 C9 118.2(3) . .
C10 C11 N6 116.7(3) . .
C10 C11 C6 125.4(3) . .
N6 C11 C6 117.9(3) . .
C13 C12 O8 112.8(4) . .

loop_
_geom_bond_atom_site_label_1
_geom_bond_atom_site_label_2
_geom_bond_distance
_geom_bond_site_symmetry_2
Pt N1 2.031(2) .
Pt N1 2.031(2) 2
Pt Cl1 2.3148(8) 2
Pt Cl1 2.3148(8) .
Pt Cl2 2.3153(8) .
Pt Cl2 2.3153(8) 2
N1 C1 1.308(4) .
N2 C1 1.324(4) .
N2 C4 1.462(4) .
N3 C5 1.480(4) .
C1 C2 1.506(4) .
C2 C3 1.528(5) .
C4 C5 1.506(5) .
O1 C6 1.244(4) .
O2 N4 1.223(4) .
O3 N4 1.234(4) .
O4 N5 1.233(4) .
O5 N5 1.235(4) .
O6 N6 1.239(4) .
O7 N6 1.217(4) .
N4 C7 1.457(4) .
N6 C11 1.457(4) .
N5 C9 1.444(4) .
C6 C7 1.433(5) .
C6 C11 1.458(4) .
C7 C8 1.375(5) .
C8 C9 1.374(5) .
C9 C10 1.384(5) .
C10 C11 1.364(5) .
O8 C12 1.527(6) .
C12 C13 1.457(7) .
